data_2239945
loop_
_publ_author_name
'Taha, Muhammad'
'Baharudin, M. Syukri'
'Zaki, Hamizah Mohd'
'Yamin, Bohari M.'
'Naz, Humera'

_publ_section_title
;
 Crystal structure of
 (<i>E</i>)-<i>N</i>'-benzylidene-2-methoxybenzohydrazide
;
_journal_coeditor_code BG2535
_journal_issue 9
_journal_name_full 'Acta Crystallographica Section E'
_journal_page_first o1071
_journal_page_last o1072
_journal_paper_doi 10.1107/S1600536814019011
_journal_volume 70
_journal_year 2014
_chemical_formula_iupac 'C15 H14 N2 O2'
_chemical_formula_moiety 'C15 H14 N2 O2'
_chemical_formula_sum 'C15 H14 N2 O2'
_chemical_formula_weight 254.28
_chemical_melting_point_gt 449
_chemical_melting_point_lt 451
_chemical_name_systematic
;
(<i>E</i>)-<i>N</i>'-Benzylidene-2-methoxybenzohydrazide
;
_space_group_crystal_system orthorhombic
_space_group_IT_number 61
_space_group_name_Hall '-P 2ac 2ab'
_space_group_name_H-M_alt 'P b c a'
_symmetry_space_group_name_Hall '-P 2ac 2ab'
_symmetry_space_group_name_H-M 'P b c a'
_atom_sites_solution_hydrogens geom
_atom_sites_solution_primary direct
_atom_sites_solution_secondary difmap
_audit_creation_method SHELXL-97
_cell_angle_alpha 90.00
_cell_angle_beta 90.00
_cell_angle_gamma 90.00
_cell_formula_units_Z 8
_cell_length_a 13.3135(9)
_cell_length_b 9.9581(6)
_cell_length_c 20.0278(14)
_cell_measurement_reflns_used 9899
_cell_measurement_temperature 296(2)
_cell_measurement_theta_max 25.5
_cell_measurement_theta_min 3.0
_cell_volume 2655.2(3)
_computing_cell_refinement 'SAINT (Bruker, 2000)'
_computing_data_collection 'SMART (Bruker, 2000)'
_computing_data_reduction 'SAINT (Bruker, 2000)'
_computing_molecular_graphics 'SHELXTL (Sheldrick, 2008)'
_computing_publication_material
;
SHELXTL (Sheldrick, 2008), PARST (Nardelli, 1995) and PLATON
(Spek, 2009)
;
_computing_structure_refinement 'SHELXTL (Sheldrick, 2008)'
_computing_structure_solution 'SHELXTL (Sheldrick, 2008)'
_diffrn_ambient_temperature 296(2)
_diffrn_detector_area_resol_mean 83.66
_diffrn_measured_fraction_theta_full 0.99
_diffrn_measured_fraction_theta_max 0.99
_diffrn_measurement_device_type
;
Bruker SMART APEX CCD area-detector
;
_diffrn_measurement_method '\w scan'
_diffrn_radiation_monochromator graphite
_diffrn_radiation_source 'fine-focus sealed tube'
_diffrn_radiation_type MoK\a
_diffrn_radiation_wavelength 0.71073
_diffrn_reflns_av_R_equivalents 0.0487
_diffrn_reflns_av_sigmaI/netI 0.0172
_diffrn_reflns_limit_h_max 16
_diffrn_reflns_limit_h_min -16
_diffrn_reflns_limit_k_max 12
_diffrn_reflns_limit_k_min -11
_diffrn_reflns_limit_l_max 24
_diffrn_reflns_limit_l_min -24
_diffrn_reflns_number 38941
_diffrn_reflns_theta_full 25.5
_diffrn_reflns_theta_max 25.5
_diffrn_reflns_theta_min 3.0
_diffrn_standards_decay_% 0
_diffrn_standards_interval_count 0
_diffrn_standards_interval_time 0
_diffrn_standards_number 0
_exptl_absorpt_coefficient_mu 0.086
_exptl_absorpt_correction_T_max 0.97
_exptl_absorpt_correction_T_min 0.94
_exptl_absorpt_correction_type multi-scan
_exptl_absorpt_process_details '(SADABS; Bruker, 2000)'
_exptl_crystal_colour colourless
_exptl_crystal_density_diffrn 1.272
_exptl_crystal_density_method 'not measured'
_exptl_crystal_description block
_exptl_crystal_F_000 1072
_exptl_crystal_size_max 0.50
_exptl_crystal_size_mid 0.48
_exptl_crystal_size_min 0.31
_refine_diff_density_max 0.13
_refine_diff_density_min -0.14
_refine_ls_goodness_of_fit_ref 1.077
_refine_ls_hydrogen_treatment constr
_refine_ls_matrix_type full
_refine_ls_number_parameters 174
_refine_ls_number_reflns 2462
_refine_ls_number_restraints 0
_refine_ls_restrained_S_all 1.077
_refine_ls_R_factor_all 0.0593
_refine_ls_R_factor_gt 0.0379
_refine_ls_shift/su_max 0.000
_refine_ls_shift/su_mean 0.000
_refine_ls_structure_factor_coef Fsqd
_refine_ls_weighting_details 'calc w=1/[\s^2^(Fo^2^)+(0.0361P)^2^+0.8490P] where P=(Fo^2^+2Fc^2^)/3'
_refine_ls_weighting_scheme calc
_refine_ls_wR_factor_gt 0.0866
_refine_ls_wR_factor_ref 0.1034
_reflns_number_gt 1819
_reflns_number_total 2462
_reflns_threshold_expression I>2sigma(I)
_cod_data_source_file bg2535sup1.cif
_cod_data_source_block I
_cod_database_code 2239945
_cod_database_fobs_code 2239945

loop_
_symmetry_equiv_pos_as_xyz
'x, y, z'
'-x+1/2, -y, z+1/2'
'-x, y+1/2, -z+1/2'
'x+1/2, -y+1/2, -z'
'-x, -y, -z'
'x-1/2, y, -z-1/2'
'x, -y-1/2, z-1/2'
'-x-1/2, y-1/2, z'

loop_
_atom_site_type_symbol
_atom_site_label
_atom_site_fract_x
_atom_site_fract_y
_atom_site_fract_z
_atom_site_U_iso_or_equiv
_atom_site_adp_type
_atom_site_calc_flag
_atom_site_refinement_flags
_atom_site_occupancy
_atom_site_symmetry_multiplicity
O O1 0.67310(8) -0.00143(12) 0.55943(6) 0.0569(3) Uani d . 1 1
O O2 0.92308(8) 0.22579(11) 0.51387(6) 0.0575(3) Uani d . 1 1
N N1 0.69422(9) 0.21778(14) 0.63568(6) 0.0481(4) Uani d . 1 1
N N2 0.75847(10) 0.18784(14) 0.58377(6) 0.0486(3) Uani d . 1 1
H H2A 0.8086 0.2394 0.5750 0.058 Uiso calc R 1 1
C C1 0.65053(12) 0.36836(17) 0.72316(7) 0.0466(4) Uani d . 1 1
C C2 0.66885(14) 0.4903(2) 0.75366(10) 0.0661(5) Uani d . 1 1
H H2B 0.7240 0.5414 0.7408 0.079 Uiso calc R 1 1
C C3 0.60545(17) 0.5369(2) 0.80336(11) 0.0797(6) Uani d . 1 1
H H3A 0.6183 0.6190 0.8238 0.096 Uiso calc R 1 1
C C4 0.52403(16) 0.4624(2) 0.82254(10) 0.0733(6) Uani d . 1 1
H H4A 0.4806 0.4946 0.8552 0.088 Uiso calc R 1 1
C C5 0.50683(15) 0.3407(2) 0.79347(10) 0.0701(6) Uani d . 1 1
H H5A 0.4523 0.2891 0.8071 0.084 Uiso calc R 1 1
C C6 0.56950(13) 0.29365(18) 0.74411(9) 0.0585(5) Uani d . 1 1
H H6A 0.5570 0.2105 0.7247 0.070 Uiso calc R 1 1
C C9 0.80953(11) 0.05112(16) 0.48857(7) 0.0434(4) Uani d . 1 1
C C14 0.78281(13) -0.05488(19) 0.44740(9) 0.0587(5) Uani d . 1 1
H H14A 0.7254 -0.1042 0.4573 0.070 Uiso calc R 1 1
C C13 0.83879(16) -0.0892(2) 0.39229(10) 0.0727(6) Uani d . 1 1
H H13A 0.8196 -0.1609 0.3654 0.087 Uiso calc R 1 1
C C12 0.92326(16) -0.0164(2) 0.37740(10) 0.0730(6) Uani d . 1 1
H H12A 0.9613 -0.0389 0.3401 0.088 Uiso calc R 1 1
C C11 0.95232(14) 0.08876(19) 0.41671(9) 0.0605(5) Uani d . 1 1
H H11A 1.0097 0.1374 0.4058 0.073 Uiso calc R 1 1
C C10 0.89683(11) 0.12330(16) 0.47268(8) 0.0452(4) Uani d . 1 1
C C15 1.00920(14) 0.30448(19) 0.49805(10) 0.0662(5) Uani d . 1 1
H H15A 1.0165 0.3749 0.5304 0.099 Uiso calc R 1 1
H H15B 1.0012 0.3431 0.4545 0.099 Uiso calc R 1 1
H H15C 1.0679 0.2485 0.4986 0.099 Uiso calc R 1 1
C C7 0.71491(11) 0.32331(17) 0.66852(7) 0.0472(4) Uani d . 1 1
H H7A 0.7719 0.3726 0.6576 0.057 Uiso calc R 1 1
C C8 0.74169(11) 0.07632(16) 0.54683(7) 0.0431(4) Uani d . 1 1

loop_
_atom_site_aniso_label
_atom_site_aniso_U_11
_atom_site_aniso_U_22
_atom_site_aniso_U_33
_atom_site_aniso_U_12
_atom_site_aniso_U_13
_atom_site_aniso_U_23
O1 0.0488(7) 0.0567(7) 0.0652(8) -0.0047(6) 0.0131(6) 0.0040(6)
O2 0.0509(7) 0.0553(7) 0.0664(8) -0.0085(5) 0.0210(6) -0.0075(6)
N1 0.0414(7) 0.0615(9) 0.0413(7) 0.0032(6) 0.0088(6) 0.0011(7)
N2 0.0402(7) 0.0594(9) 0.0461(7) -0.0032(6) 0.0126(6) -0.0014(7)
C1 0.0436(9) 0.0579(10) 0.0383(8) 0.0066(8) -0.0003(7) 0.0039(7)
C2 0.0573(11) 0.0763(13) 0.0649(11) -0.0044(10) 0.0020(9) -0.0128(10)
C3 0.0799(14) 0.0884(15) 0.0708(13) 0.0113(12) 0.0001(12) -0.0298(12)
C4 0.0756(14) 0.0940(16) 0.0504(11) 0.0258(12) 0.0128(10) -0.0019(11)
C5 0.0690(13) 0.0747(14) 0.0665(12) 0.0094(10) 0.0263(10) 0.0095(11)
C6 0.0602(11) 0.0581(10) 0.0574(10) 0.0037(8) 0.0167(9) 0.0015(9)
C9 0.0390(8) 0.0476(9) 0.0435(9) 0.0065(7) 0.0018(7) 0.0047(7)
C14 0.0561(11) 0.0653(11) 0.0547(10) -0.0044(9) 0.0022(8) -0.0046(9)
C13 0.0794(14) 0.0804(14) 0.0584(12) -0.0032(12) 0.0064(10) -0.0198(10)
C12 0.0764(13) 0.0871(15) 0.0556(11) 0.0023(12) 0.0211(10) -0.0119(11)
C11 0.0577(11) 0.0671(12) 0.0569(11) 0.0002(9) 0.0193(9) 0.0003(9)
C10 0.0444(9) 0.0465(9) 0.0446(9) 0.0079(7) 0.0063(7) 0.0031(7)
C15 0.0567(11) 0.0658(12) 0.0762(12) -0.0137(9) 0.0166(9) -0.0003(10)
C7 0.0382(8) 0.0613(11) 0.0420(8) 0.0012(8) 0.0029(7) 0.0044(8)
C8 0.0357(8) 0.0489(9) 0.0447(8) 0.0063(7) 0.0019(7) 0.0078(7)

loop_
_atom_type_symbol
_atom_type_description
_atom_type_scat_dispersion_real
_atom_type_scat_dispersion_imag
_atom_type_scat_source
C C 0.0033 0.0016 'International Tables Vol C Tables 4.2.6.8 and 6.1.1.4'
H H 0.0000 0.0000 'International Tables Vol C Tables 4.2.6.8 and 6.1.1.4'
N N 0.0061 0.0033 'International Tables Vol C Tables 4.2.6.8 and 6.1.1.4'
O O 0.0106 0.0060 'International Tables Vol C Tables 4.2.6.8 and 6.1.1.4'

loop_
_geom_angle_atom_site_label_1
_geom_angle_atom_site_label_2
_geom_angle_atom_site_label_3
_geom_angle
C10 O2 C15 119.05(13)
C7 N1 N2 115.77(13)
C8 N2 N1 119.16(13)
C8 N2 H2A 120.4
N1 N2 H2A 120.4
C6 C1 C2 118.61(16)
C6 C1 C7 121.51(16)
C2 C1 C7 119.86(16)
C1 C2 C3 120.31(19)
C1 C2 H2B 119.8
C3 C2 H2B 119.8
C4 C3 C2 120.2(2)
C4 C3 H3A 119.9
C2 C3 H3A 119.9
C5 C4 C3 119.64(18)
C5 C4 H4A 120.2
C3 C4 H4A 120.2
C4 C5 C6 120.5(2)
C4 C5 H5A 119.8
C6 C5 H5A 119.8
C5 C6 C1 120.70(18)
C5 C6 H6A 119.7
C1 C6 H6A 119.7
C14 C9 C10 117.90(15)
C14 C9 C8 115.89(14)
C10 C9 C8 126.21(14)
C13 C14 C9 121.84(17)
C13 C14 H14A 119.1
C9 C14 H14A 119.1
C12 C13 C14 119.22(19)
C12 C13 H13A 120.4
C14 C13 H13A 120.4
C11 C12 C13 120.82(18)
C11 C12 H12A 119.6
C13 C12 H12A 119.6
C12 C11 C10 120.36(17)
C12 C11 H11A 119.8
C10 C11 H11A 119.8
O2 C10 C11 122.73(15)
O2 C10 C9 117.41(13)
C11 C10 C9 119.86(16)
O2 C15 H15A 109.5
O2 C15 H15B 109.5
H15A C15 H15B 109.5
O2 C15 H15C 109.5
H15A C15 H15C 109.5
H15B C15 H15C 109.5
N1 C7 C1 120.99(15)
N1 C7 H7A 119.5
C1 C7 H7A 119.5
O1 C8 N2 122.00(14)
O1 C8 C9 120.33(15)
N2 C8 C9 117.66(14)

loop_
_geom_bond_atom_site_label_1
_geom_bond_atom_site_label_2
_geom_bond_distance
O1 C8 1.2236(18)
O2 C10 1.3579(19)
O2 C15 1.424(2)
N1 C7 1.270(2)
N1 N2 1.3790(17)
N2 C8 1.353(2)
N2 H2A 0.8600
C1 C6 1.376(2)
C1 C2 1.381(2)
C1 C7 1.461(2)
C2 C3 1.385(3)
C2 H2B 0.9300
C3 C4 1.368(3)
C3 H3A 0.9300
C4 C5 1.364(3)
C4 H4A 0.9300
C5 C6 1.376(2)
C5 H5A 0.9300
C6 H6A 0.9300
C9 C14 1.386(2)
C9 C10 1.403(2)
C9 C8 1.497(2)
C14 C13 1.375(2)
C14 H14A 0.9300
C13 C12 1.371(3)
C13 H13A 0.9300
C12 C11 1.366(3)
C12 H12A 0.9300
C11 C10 1.386(2)
C11 H11A 0.9300
C15 H15A 0.9600
C15 H15B 0.9600
C15 H15C 0.9600
C7 H7A 0.9300

loop_
_geom_hbond_atom_site_label_D
_geom_hbond_atom_site_label_H
_geom_hbond_atom_site_label_A
_geom_hbond_site_symmetry_A
_geom_hbond_distance_DH
_geom_hbond_distance_HA
_geom_hbond_distance_DA
_geom_hbond_angle_DHA
_geom_hbond_publ_flag
N2 H2A O2 1_555 0.86 1.96 2.6278(17) 134 yes
C7 H7A O1 8_765 0.93 2.44 3.1690(19) 135 yes
C14 H14A O1 1_555 0.93 2.39 2.730(2) 101 no

loop_
_geom_torsion_atom_site_label_1
_geom_torsion_atom_site_label_2
_geom_torsion_atom_site_label_3
_geom_torsion_atom_site_label_4
_geom_torsion
C7 N1 N2 C8 179.48(14)
C6 C1 C2 C3 -1.2(3)
C7 C1 C2 C3 176.93(17)
C1 C2 C3 C4 -0.1(3)
C2 C3 C4 C5 1.4(3)
C3 C4 C5 C6 -1.4(3)
C4 C5 C6 C1 0.0(3)
C2 C1 C6 C5 1.3(3)
C7 C1 C6 C5 -176.83(16)
C10 C9 C14 C13 -0.4(3)
C8 C9 C14 C13 -179.76(17)
C9 C14 C13 C12 -0.2(3)
C14 C13 C12 C11 0.3(3)
C13 C12 C11 C10 0.3(3)
C15 O2 C10 C11 2.2(2)
C15 O2 C10 C9 -177.76(15)
C12 C11 C10 O2 179.16(17)
C12 C11 C10 C9 -0.9(3)
C14 C9 C10 O2 -179.12(14)
C8 C9 C10 O2 0.2(2)
C14 C9 C10 C11 0.9(2)
C8 C9 C10 C11 -179.76(15)
N2 N1 C7 C1 177.81(13)
C6 C1 C7 N1 4.7(2)
C2 C1 C7 N1 -173.47(16)
N1 N2 C8 O1 -2.5(2)
N1 N2 C8 C9 176.67(13)
C14 C9 C8 O1 6.6(2)
C10 C9 C8 O1 -172.75(15)
C14 C9 C8 N2 -172.60(14)
C10 C9 C8 N2 8.1(2)
